data_8102216
loop_
_publ_author_name
'Zaker Bahreini'
'Hamid R. Khavasi'

_publ_section_title
;
 Crystal structure of
 2-((2-benzoyl-4-chlorophenyl)diazenyl)-3-oxo-N-phenylbutanamide,
 C23H18ClN3O3
;
_journal_issue 1
_journal_name_full 'Zeitschrift f\"ur Kristallographie - New Crystal Structures'
_journal_page_first 43
_journal_volume 223
_journal_year 2008
_chemical_formula_sum 'C23 H18 Cl N3 O3'
_chemical_formula_weight 419.85
_chemical_name_systematic
;
2-((2-benzoyl-4-chlorophenyl)diazenyl)-3-oxo-N-phenylbutanamide
;
_space_group_IT_number 14
_symmetry_cell_setting monoclinic
_symmetry_space_group_name_Hall '-P 2ybc'
_symmetry_space_group_name_H-M 'P 1 21/c 1'
_atom_sites_solution_hydrogens geom
_atom_sites_solution_primary direct
_atom_sites_solution_secondary difmap
_audit_creation_method SHELXL-97
_cell_angle_alpha 90.00
_cell_angle_beta 95.595(4)
_cell_angle_gamma 90.00
_cell_formula_units_Z 4
_cell_length_a 7.4001(4)
_cell_length_b 12.6110(8)
_cell_length_c 21.6547(12)
_cell_measurement_reflns_used 2500
_cell_measurement_temperature 120(2)
_cell_volume 2011.2(2)
_computing_cell_refinement 'X-Area 1.31 (Stoe & Cie GmbH, 2005)'
_computing_data_collection 'X-Area 1.31 (Stoe & Cie GmbH, 2005)'
_computing_data_reduction 'X-Area 1.31 (Stoe & Cie GmbH, 2005)'
_computing_molecular_graphics 'ORTEP-3 for Windows (Farrugia, 1997)'
_computing_publication_material 'WinGX (Farrugia, 1999)'
_computing_structure_refinement 'SHELXL-97 (Sheldrick, 1997)'
_computing_structure_solution 'SHELXS-97 (Sheldrick, 1990)'
_diffrn_ambient_temperature 120(2)
_diffrn_measured_fraction_theta_full 0.991
_diffrn_measured_fraction_theta_max 0.991
_diffrn_measurement_device_type 'STOE IPDS II'
_diffrn_measurement_method 'rotation method'
_diffrn_radiation_source 'fine-focus sealed tube'
_diffrn_radiation_type MoK\a
_diffrn_radiation_wavelength 0.71073
_diffrn_reflns_av_R_equivalents 0.0781
_diffrn_reflns_av_sigmaI/netI 0.0553
_diffrn_reflns_limit_h_max 9
_diffrn_reflns_limit_h_min -8
_diffrn_reflns_limit_k_max 16
_diffrn_reflns_limit_k_min -16
_diffrn_reflns_limit_l_max 28
_diffrn_reflns_limit_l_min -28
_diffrn_reflns_number 13852
_diffrn_reflns_theta_full 27.94
_diffrn_reflns_theta_max 27.94
_diffrn_reflns_theta_min 1.87
_diffrn_standards_number 0
_exptl_absorpt_coefficient_mu 0.220
_exptl_absorpt_correction_T_max 0.960
_exptl_absorpt_correction_T_min 0.940
_exptl_absorpt_correction_type numerical
_exptl_absorpt_process_details 'shape of crystal determined optically'
_exptl_crystal_colour orange
_exptl_crystal_density_diffrn 1.385
_exptl_crystal_density_method 'not measured'
_exptl_crystal_description block
_exptl_crystal_F_000 872
_exptl_crystal_size_max 0.5
_exptl_crystal_size_mid 0.20
_exptl_crystal_size_min 0.17
_refine_diff_density_max 0.457
_refine_diff_density_min -0.650
_refine_diff_density_rms 0.076
_refine_ls_extinction_method none
_refine_ls_goodness_of_fit_ref 1.094
_refine_ls_hydrogen_treatment mixed
_refine_ls_matrix_type full
_refine_ls_number_parameters 279
_refine_ls_number_reflns 4802
_refine_ls_number_restraints 0
_refine_ls_restrained_S_all 1.094
_refine_ls_R_factor_all 0.0748
_refine_ls_R_factor_gt 0.0635
_refine_ls_shift/su_max 0.004
_refine_ls_shift/su_mean 0.001
_refine_ls_structure_factor_coef Fsqd
_refine_ls_weighting_details 'calc w=1/[\s^2^(Fo^2^)+(0.0875P)^2^+1.3247P] where P=(Fo^2^+2Fc^2^)/3'
_refine_ls_weighting_scheme calc
_refine_ls_wR_factor_gt 0.1680
_refine_ls_wR_factor_ref 0.1764
_reflns_number_gt 4044
_reflns_number_total 4802
_reflns_threshold_expression >2sigma(I)
_cod_data_source_file 1267-2149.cff
_cod_data_source_block kh176
_cod_depositor_comments
;
The following automatic conversions were performed:
'_symmetry_cell_setting' value 'Monoclinic' changed to 'monoclinic'
according to '/home/saulius/struct/CIF-dictionaries/cif_core.dic'
dictionary named 'cif_core.dic' version 2.4.1 from 2010-06-29.

Automatic conversion script
Id: cif_fix_enum 1555 2011-01-17 13:19:09Z saulius 
;
_cod_original_cell_volume 2011.(2)
_cod_original_sg_symbol_H-M P12(1)/c1
_cod_database_code 8102216

loop_
_symmetry_equiv_pos_as_xyz
'x, y, z'
'-x, y+1/2, -z+1/2'
'-x, -y, -z'
'x, -y-1/2, z-1/2'

loop_
_atom_site_label
_atom_site_type_symbol
_atom_site_fract_x
_atom_site_fract_y
_atom_site_fract_z
_atom_site_U_iso_or_equiv
_atom_site_adp_type
_atom_site_occupancy
_atom_site_symmetry_multiplicity
_atom_site_Wyckoff_symbol
_atom_site_calc_flag
_atom_site_refinement_flags
_atom_site_disorder_assembly
_atom_site_disorder_group
C1 C 0.6966(3) 0.37893(18) -0.15589(11) 0.0303(5) Uani 1 4 e d . . .
H1A H 0.7716 0.3844 -0.1190 0.036 Uiso 1 4 e calc R . .
C2 C 0.6939(4) 0.45926(19) -0.19942(12) 0.0351(5) Uani 1 4 e d . . .
H2 H 0.7698 0.5177 -0.1926 0.042 Uiso 1 4 e calc R . .
C3 C 0.5765(4) 0.4521(2) -0.25360(12) 0.0369(5) Uani 1 4 e d . . .
H3A H 0.5732 0.5065 -0.2826 0.044 Uiso 1 4 e calc R . .
C4 C 0.4650(3) 0.3649(2) -0.26464(11) 0.0359(5) Uani 1 4 e d . . .
H4 H 0.3853 0.3615 -0.3005 0.043 Uiso 1 4 e calc R . .
C5 C 0.4723(3) 0.28227(19) -0.22197(10) 0.0306(5) Uani 1 4 e d . . .
H5 H 0.4010 0.2222 -0.2299 0.037 Uiso 1 4 e calc R . .
C6 C 0.5875(3) 0.29001(17) -0.16703(10) 0.0261(4) Uani 1 4 e d . . .
C7 C 0.6000(3) 0.19766(16) -0.12323(10) 0.0242(4) Uani 1 4 e d . . .
C8 C 0.5735(3) 0.21522(16) -0.05664(10) 0.0236(4) Uani 1 4 e d . . .
C9 C 0.4854(3) 0.30769(17) -0.03957(10) 0.0263(4) Uani 1 4 e d . . .
H9 H 0.4497 0.3585 -0.0694 0.032 Uiso 1 4 e calc R . .
C10 C 0.4516(3) 0.32361(17) 0.02128(11) 0.0279(4) Uani 1 4 e d . . .
C11 C 0.5092(3) 0.25066(18) 0.06698(10) 0.0291(5) Uani 1 4 e d . . .
H11 H 0.4899 0.2636 0.1081 0.035 Uiso 1 4 e calc R . .
C12 C 0.5950(3) 0.15918(17) 0.05124(10) 0.0265(4) Uani 1 4 e d . . .
H12 H 0.6329 0.1102 0.0819 0.032 Uiso 1 4 e calc R . .
C13 C 0.6260(3) 0.13892(16) -0.01041(9) 0.0229(4) Uani 1 4 e d . . .
C14 C 0.8773(4) -0.1222(2) 0.12664(11) 0.0345(5) Uani 1 4 e d . . .
H14A H 0.9911 -0.1124 0.1512 0.041 Uiso 1 4 e calc R . .
H14B H 0.8017 -0.1687 0.1479 0.041 Uiso 1 4 e calc R . .
H14C H 0.8180 -0.0548 0.1200 0.041 Uiso 1 4 e calc R . .
C15 C 0.9100(3) -0.16979(18) 0.06525(10) 0.0281(4) Uani 1 4 e d . . .
C16 C 0.8531(3) -0.10916(16) 0.00763(10) 0.0238(4) Uani 1 4 e d . . .
C17 C 0.8877(3) -0.14498(17) -0.05621(10) 0.0247(4) Uani 1 4 e d . . .
C18 C 1.0341(3) -0.28875(18) -0.11237(11) 0.0287(5) Uani 1 4 e d . . .
C19 C 1.0384(3) -0.2394(2) -0.16975(11) 0.0334(5) Uani 1 4 e d . . .
H19 H 0.9940 -0.1708 -0.1758 0.040 Uiso 1 4 e calc R . .
C20 C 1.1094(3) -0.2933(2) -0.21787(12) 0.0400(6) Uani 1 4 e d . . .
H20 H 1.1128 -0.2600 -0.2560 0.048 Uiso 1 4 e calc R . .
C21 C 1.1747(4) -0.3951(2) -0.21019(14) 0.0450(6) Uani 1 4 e d . . .
H21 H 1.2218 -0.4303 -0.2428 0.054 Uiso 1 4 e calc R . .
C22 C 1.1694(4) -0.4447(2) -0.15318(15) 0.0448(6) Uani 1 4 e d . . .
H22 H 1.2129 -0.5135 -0.1476 0.054 Uiso 1 4 e calc R . .
C23 C 1.0999(3) -0.3924(2) -0.10447(13) 0.0356(5) Uani 1 4 e d . . .
H23 H 1.0969 -0.4262 -0.0664 0.043 Uiso 1 4 e calc R . .
N1 N 0.7112(2) 0.04524(14) -0.02616(8) 0.0226(4) Uani 1 4 e d . . .
H1B H 0.718(4) 0.028(2) -0.0643(14) 0.031(7) Uiso 1 4 e d . . .
N2 N 0.7721(2) -0.01982(14) 0.01884(8) 0.0241(4) Uani 1 4 e d . . .
N3 N 0.9748(3) -0.23850(15) -0.05958(9) 0.0273(4) Uani 1 4 e d . . .
H3B H 0.986(4) -0.270(2) -0.0271(15) 0.032(7) Uiso 1 4 e d . . .
O1 O 0.6275(3) 0.10877(12) -0.14313(7) 0.0331(4) Uani 1 4 e d . . .
O2 O 0.9854(2) -0.25668(14) 0.06333(8) 0.0363(4) Uani 1 4 e d . . .
O3 O 0.8376(2) -0.08925(13) -0.10171(7) 0.0285(3) Uani 1 4 e d . . .
Cl1 Cl 0.33483(9) 0.43621(4) 0.04074(3) 0.03908(19) Uani 1 4 e d . . .

loop_
_atom_site_aniso_label
_atom_site_aniso_U_11
_atom_site_aniso_U_22
_atom_site_aniso_U_33
_atom_site_aniso_U_23
_atom_site_aniso_U_13
_atom_site_aniso_U_12
C1 0.0329(11) 0.0286(10) 0.0288(11) 0.0021(8) -0.0008(9) 0.0043(9)
C2 0.0390(12) 0.0298(11) 0.0366(12) 0.0050(9) 0.0039(10) 0.0009(10)
C3 0.0441(13) 0.0341(12) 0.0326(12) 0.0105(9) 0.0046(10) 0.0097(10)
C4 0.0382(13) 0.0452(13) 0.0230(10) 0.0025(9) -0.0029(9) 0.0121(11)
C5 0.0320(11) 0.0332(11) 0.0260(10) -0.0018(9) -0.0002(8) 0.0031(9)
C6 0.0281(10) 0.0267(10) 0.0230(10) 0.0008(8) 0.0009(8) 0.0053(8)
C7 0.0246(9) 0.0243(9) 0.0230(9) -0.0004(7) -0.0016(7) 0.0000(8)
C8 0.0219(9) 0.0242(9) 0.0243(9) -0.0004(8) 0.0000(7) -0.0044(8)
C9 0.0255(10) 0.0238(9) 0.0296(10) 0.0000(8) 0.0022(8) -0.0018(8)
C10 0.0248(10) 0.0248(10) 0.0346(11) -0.0050(8) 0.0063(8) -0.0046(8)
C11 0.0296(10) 0.0315(10) 0.0268(10) -0.0041(8) 0.0058(8) -0.0079(9)
C12 0.0252(10) 0.0296(10) 0.0243(10) 0.0000(8) 0.0008(7) -0.0058(8)
C13 0.0193(9) 0.0247(9) 0.0240(10) -0.0004(8) -0.0008(7) -0.0048(7)
C14 0.0375(12) 0.0413(12) 0.0241(10) 0.0065(9) -0.0005(9) -0.0013(10)
C15 0.0233(10) 0.0328(11) 0.0272(10) 0.0068(9) -0.0022(8) -0.0025(8)
C16 0.0202(9) 0.0266(10) 0.0241(10) 0.0032(8) -0.0010(7) -0.0037(7)
C17 0.0192(9) 0.0274(10) 0.0266(10) 0.0024(8) -0.0021(7) -0.0032(8)
C18 0.0212(9) 0.0322(11) 0.0324(11) -0.0026(9) 0.0010(8) 0.0002(8)
C19 0.0298(11) 0.0374(12) 0.0332(12) -0.0004(9) 0.0035(9) 0.0000(9)
C20 0.0332(12) 0.0525(15) 0.0347(13) -0.0033(11) 0.0058(10) -0.0004(11)
C21 0.0358(13) 0.0540(16) 0.0456(15) -0.0146(13) 0.0064(11) 0.0047(12)
C22 0.0364(13) 0.0416(14) 0.0559(17) -0.0080(12) 0.0018(12) 0.0122(11)
C23 0.0302(11) 0.0351(12) 0.0408(13) 0.0002(10) 0.0003(10) 0.0035(9)
N1 0.0230(8) 0.0234(8) 0.0208(8) 0.0012(6) -0.0009(6) -0.0003(7)
N2 0.0196(8) 0.0283(9) 0.0237(8) 0.0026(7) -0.0016(6) -0.0038(7)
N3 0.0264(9) 0.0289(9) 0.0263(9) 0.0038(7) 0.0005(7) 0.0020(7)
O1 0.0490(10) 0.0250(8) 0.0244(8) -0.0020(6) -0.0020(7) 0.0043(7)
O2 0.0354(9) 0.0381(9) 0.0343(9) 0.0089(7) -0.0022(7) 0.0075(7)
O3 0.0313(8) 0.0293(7) 0.0245(7) 0.0028(6) -0.0002(6) 0.0028(6)
Cl1 0.0471(4) 0.0262(3) 0.0470(4) -0.0051(2) 0.0205(3) -0.0012(2)

loop_
_atom_type_symbol
_atom_type_description
_atom_type_scat_dispersion_real
_atom_type_scat_dispersion_imag
_atom_type_scat_source
C C 0.0033 0.0016 'International Tables Vol C Tables 4.2.6.8 and 6.1.1.4'
N N 0.0061 0.0033 'International Tables Vol C Tables 4.2.6.8 and 6.1.1.4'
H H 0.0000 0.0000 'International Tables Vol C Tables 4.2.6.8 and 6.1.1.4'
O O 0.0106 0.0060 'International Tables Vol C Tables 4.2.6.8 and 6.1.1.4'
Cl Cl 0.1484 0.1585 'International Tables Vol C Tables 4.2.6.8 and 6.1.1.4'

loop_
_geom_angle_atom_site_label_1
_geom_angle_atom_site_label_2
_geom_angle_atom_site_label_3
_geom_angle
_geom_angle_site_symmetry_1
_geom_angle_site_symmetry_3
_geom_angle_publ_flag
C2 C1 C6 120.2(2) . . ?
C2 C1 H1A 119.9 . . ?
C6 C1 H1A 119.9 . . ?
C1 C2 C3 119.5(2) . . ?
C1 C2 H2 120.2 . . ?
C3 C2 H2 120.2 . . ?
C4 C3 C2 120.7(2) . . ?
C4 C3 H3A 119.7 . . ?
C2 C3 H3A 119.7 . . ?
C3 C4 C5 119.8(2) . . ?
C3 C4 H4 120.1 . . ?
C5 C4 H4 120.1 . . ?
C4 C5 C6 119.6(2) . . ?
C4 C5 H5 120.2 . . ?
C6 C5 H5 120.2 . . ?
C1 C6 C5 120.0(2) . . ?
C1 C6 C7 121.19(19) . . ?
C5 C6 C7 118.6(2) . . ?
O1 C7 C8 121.22(19) . . ?
O1 C7 C6 119.35(19) . . ?
C8 C7 C6 119.40(18) . . ?
C9 C8 C13 118.76(19) . . ?
C9 C8 C7 119.12(18) . . ?
C13 C8 C7 122.03(18) . . ?
C10 C9 C8 120.3(2) . . ?
C10 C9 H9 119.8 . . ?
C8 C9 H9 119.8 . . ?
C9 C10 C11 120.9(2) . . ?
C9 C10 Cl1 119.47(18) . . ?
C11 C10 Cl1 119.68(17) . . ?
C12 C11 C10 119.8(2) . . ?
C12 C11 H11 120.1 . . ?
C10 C11 H11 120.1 . . ?
C11 C12 C13 120.8(2) . . ?
C11 C12 H12 119.6 . . ?
C13 C12 H12 119.6 . . ?
N1 C13 C12 120.46(19) . . ?
N1 C13 C8 120.10(18) . . ?
C12 C13 C8 119.42(19) . . ?
C15 C14 H14A 109.5 . . ?
C15 C14 H14B 109.5 . . ?
H14A C14 H14B 109.5 . . ?
C15 C14 H14C 109.5 . . ?
H14A C14 H14C 109.5 . . ?
H14B C14 H14C 109.5 . . ?
O2 C15 C16 121.4(2) . . ?
O2 C15 C14 119.9(2) . . ?
C16 C15 C14 118.7(2) . . ?
N2 C16 C15 112.55(19) . . ?
N2 C16 C17 123.50(18) . . ?
C15 C16 C17 123.94(19) . . ?
O3 C17 N3 124.1(2) . . ?
O3 C17 C16 119.88(19) . . ?
N3 C17 C16 115.98(18) . . ?
C19 C18 C23 119.2(2) . . ?
C19 C18 N3 123.8(2) . . ?
C23 C18 N3 116.8(2) . . ?
C20 C19 C18 119.6(2) . . ?
C20 C19 H19 120.2 . . ?
C18 C19 H19 120.2 . . ?
C21 C20 C19 121.3(3) . . ?
C21 C20 H20 119.3 . . ?
C19 C20 H20 119.3 . . ?
C20 C21 C22 119.2(3) . . ?
C20 C21 H21 120.4 . . ?
C22 C21 H21 120.4 . . ?
C23 C22 C21 120.5(3) . . ?
C23 C22 H22 119.7 . . ?
C21 C22 H22 119.7 . . ?
C22 C23 C18 120.2(3) . . ?
C22 C23 H23 119.9 . . ?
C18 C23 H23 119.9 . . ?
N2 N1 C13 118.40(18) . . ?
N2 N1 H1B 120.0(19) . . ?
C13 N1 H1B 121.5(19) . . ?
C16 N2 N1 121.85(18) . . ?
C17 N3 C18 128.5(2) . . ?
C17 N3 H3B 113(2) . . ?
C18 N3 H3B 119(2) . . ?

loop_
_geom_bond_atom_site_label_1
_geom_bond_atom_site_label_2
_geom_bond_distance
_geom_bond_site_symmetry_2
_geom_bond_publ_flag
C1 C2 1.383(3) . ?
C1 C6 1.390(3) . ?
C1 H1A 0.9300 . ?
C2 C3 1.394(4) . ?
C2 H2 0.9300 . ?
C3 C4 1.383(4) . ?
C3 H3A 0.9300 . ?
C4 C5 1.391(3) . ?
C4 H4 0.9300 . ?
C5 C6 1.399(3) . ?
C5 H5 0.9300 . ?
C6 C7 1.500(3) . ?
C7 O1 1.226(3) . ?
C7 C8 1.491(3) . ?
C8 C9 1.404(3) . ?
C8 C13 1.416(3) . ?
C9 C10 1.380(3) . ?
C9 H9 0.9300 . ?
C10 C11 1.388(3) . ?
C10 Cl1 1.736(2) . ?
C11 C12 1.376(3) . ?
C11 H11 0.9300 . ?
C12 C13 1.401(3) . ?
C12 H12 0.9300 . ?
C13 N1 1.397(3) . ?
C14 C15 1.501(3) . ?
C14 H14A 0.9600 . ?
C14 H14B 0.9600 . ?
C14 H14C 0.9600 . ?
C15 O2 1.233(3) . ?
C15 C16 1.490(3) . ?
C16 N2 1.311(3) . ?
C16 C17 1.501(3) . ?
C17 O3 1.238(3) . ?
C17 N3 1.350(3) . ?
C18 C19 1.394(3) . ?
C18 C23 1.400(3) . ?
C18 N3 1.415(3) . ?
C19 C20 1.390(4) . ?
C19 H19 0.9300 . ?
C20 C21 1.377(4) . ?
C20 H20 0.9300 . ?
C21 C22 1.388(4) . ?
C21 H21 0.9300 . ?
C22 C23 1.386(4) . ?
C22 H22 0.9300 . ?
C23 H23 0.9300 . ?
N1 N2 1.320(2) . ?
N1 H1B 0.86(3) . ?
N3 H3B 0.80(3) . ?

loop_
_geom_torsion_atom_site_label_1
_geom_torsion_atom_site_label_2
_geom_torsion_atom_site_label_3
_geom_torsion_atom_site_label_4
_geom_torsion
_geom_torsion_site_symmetry_1
_geom_torsion_site_symmetry_2
_geom_torsion_site_symmetry_3
_geom_torsion_site_symmetry_4
_geom_torsion_publ_flag
C6 C1 C2 C3 2.2(4) . . . . ?
C1 C2 C3 C4 -1.0(4) . . . . ?
C2 C3 C4 C5 -1.4(4) . . . . ?
C3 C4 C5 C6 2.5(4) . . . . ?
C2 C1 C6 C5 -1.0(3) . . . . ?
C2 C1 C6 C7 174.5(2) . . . . ?
C4 C5 C6 C1 -1.3(3) . . . . ?
C4 C5 C6 C7 -177.0(2) . . . . ?
C1 C6 C7 O1 -125.4(2) . . . . ?
C5 C6 C7 O1 50.2(3) . . . . ?
C1 C6 C7 C8 56.3(3) . . . . ?
C5 C6 C7 C8 -128.1(2) . . . . ?
O1 C7 C8 C9 -159.2(2) . . . . ?
C6 C7 C8 C9 19.1(3) . . . . ?
O1 C7 C8 C13 17.5(3) . . . . ?
C6 C7 C8 C13 -164.31(19) . . . . ?
C13 C8 C9 C10 0.2(3) . . . . ?
C7 C8 C9 C10 176.96(19) . . . . ?
C8 C9 C10 C11 2.3(3) . . . . ?
C8 C9 C10 Cl1 -177.58(16) . . . . ?
C9 C10 C11 C12 -2.6(3) . . . . ?
Cl1 C10 C11 C12 177.27(16) . . . . ?
C10 C11 C12 C13 0.4(3) . . . . ?
C11 C12 C13 N1 -179.17(18) . . . . ?
C11 C12 C13 C8 2.1(3) . . . . ?
C9 C8 C13 N1 178.90(18) . . . . ?
C7 C8 C13 N1 2.2(3) . . . . ?
C9 C8 C13 C12 -2.3(3) . . . . ?
C7 C8 C13 C12 -178.98(18) . . . . ?
O2 C15 C16 N2 178.7(2) . . . . ?
C14 C15 C16 N2 -2.5(3) . . . . ?
O2 C15 C16 C17 -2.4(3) . . . . ?
C14 C15 C16 C17 176.4(2) . . . . ?
N2 C16 C17 O3 -0.5(3) . . . . ?
C15 C16 C17 O3 -179.20(19) . . . . ?
N2 C16 C17 N3 179.18(18) . . . . ?
C15 C16 C17 N3 0.5(3) . . . . ?
C23 C18 C19 C20 -0.6(3) . . . . ?
N3 C18 C19 C20 176.1(2) . . . . ?
C18 C19 C20 C21 0.4(4) . . . . ?
C19 C20 C21 C22 0.0(4) . . . . ?
C20 C21 C22 C23 -0.2(4) . . . . ?
C21 C22 C23 C18 0.0(4) . . . . ?
C19 C18 C23 C22 0.4(4) . . . . ?
N3 C18 C23 C22 -176.5(2) . . . . ?
C12 C13 N1 N2 -4.5(3) . . . . ?
C8 C13 N1 N2 174.27(18) . . . . ?
C15 C16 N2 N1 -179.86(17) . . . . ?
C17 C16 N2 N1 1.3(3) . . . . ?
C13 N1 N2 C16 179.89(17) . . . . ?
O3 C17 N3 C18 3.5(4) . . . . ?
C16 C17 N3 C18 -176.1(2) . . . . ?
C19 C18 N3 C17 11.5(4) . . . . ?
C23 C18 N3 C17 -171.7(2) . . . . ?

loop_
_cod_related_entry_id
_cod_related_entry_database
_cod_related_entry_code
1 ChemSpider 30653926
